data_2202520
loop_
_publ_author_name
'Thamotharan, S.'
'Parthasarathi, V.'
'Hunnur, Raveendra K.'
'Shinge, Prashant S.'
'Badami, Bharati'
'Schenk, Kurt J.'

_publ_section_title
;
 3-[4-(1-Oxo-3-phenylprop-2-en-1-yl)phenyl]sydnone
;
_journal_issue 11
_journal_name_full 'Acta Crystallographica Section E'
_journal_page_first o1762
_journal_page_last o1763
_journal_paper_doi 10.1107/S1600536803022967
_journal_volume 59
_journal_year 2003
_chemical_formula_iupac 'C17 H12 N2 O3'
_chemical_formula_moiety 'C17 H12 N2 O3'
_chemical_formula_sum 'C17 H12 N2 O3'
_chemical_formula_weight 292.29
_chemical_melting_point 471
_chemical_name_systematic
;
3-[4-(1-Oxo-3-phenylprop-2-en-1-yl)phenyl]sydnone
;
_space_group_IT_number 14
_symmetry_cell_setting monoclinic
_symmetry_space_group_name_Hall '-P 2ybc'
_symmetry_space_group_name_H-M 'P 1 21/c 1'
_atom_sites_solution_hydrogens geom
_atom_sites_solution_primary direct
_atom_sites_solution_secondary difmap
_audit_creation_method SHELXL-97
_cell_angle_alpha 90.00
_cell_angle_beta 92.954(8)
_cell_angle_gamma 90.00
_cell_formula_units_Z 4
_cell_length_a 7.5839(8)
_cell_length_b 7.9343(7)
_cell_length_c 23.543(2)
_cell_measurement_reflns_used 6020
_cell_measurement_temperature 293(2)
_cell_measurement_theta_max 28.0
_cell_measurement_theta_min 1.9
_cell_volume 1414.8(2)
_computing_cell_refinement IPDS
_computing_data_collection 'IPDS (Stoe & Cie, 1997)'
_computing_data_reduction IPDS
_computing_molecular_graphics 'ORTEP-3 (Farrugia, 1997)'
_computing_publication_material 'SHELXL97 and PLATON (Spek, 2003)'
_computing_structure_refinement 'SHELXL97 (Sheldrick, 1997)'
_computing_structure_solution 'SIR92 (Altomare et al., 1994)'
_diffrn_ambient_temperature 293(2)
_diffrn_measured_fraction_theta_full 0.990
_diffrn_measured_fraction_theta_max 0.990
_diffrn_measurement_device_type 'Stoe IPDS'
_diffrn_measurement_method 'rotation method'
_diffrn_radiation_monochromator 'plane graphite'
_diffrn_radiation_source 'fine-focus sealed tube'
_diffrn_radiation_type MoK\a
_diffrn_radiation_wavelength 0.71073
_diffrn_reflns_av_R_equivalents 0.0259
_diffrn_reflns_av_sigmaI/netI 0.0171
_diffrn_reflns_limit_h_max 10
_diffrn_reflns_limit_h_min -10
_diffrn_reflns_limit_k_max 10
_diffrn_reflns_limit_k_min -10
_diffrn_reflns_limit_l_max 32
_diffrn_reflns_limit_l_min -32
_diffrn_reflns_number 13010
_diffrn_reflns_theta_full 29.45
_diffrn_reflns_theta_max 29.45
_diffrn_reflns_theta_min 2.69
_diffrn_standards_decay_% 0
_diffrn_standards_interval_count 0
_diffrn_standards_interval_time 0
_diffrn_standards_number 0
_exptl_absorpt_coefficient_mu 0.096
_exptl_absorpt_correction_type none
_exptl_crystal_colour 'translucent orange'
_exptl_crystal_density_diffrn 1.372
_exptl_crystal_density_method 'not measured'
_exptl_crystal_description parallelepiped
_exptl_crystal_F_000 608
_exptl_crystal_size_max 0.65
_exptl_crystal_size_mid 0.26
_exptl_crystal_size_min 0.20
_refine_diff_density_max 0.589
_refine_diff_density_min -0.256
_refine_ls_extinction_method none
_refine_ls_goodness_of_fit_ref 1.029
_refine_ls_hydrogen_treatment constr
_refine_ls_matrix_type full
_refine_ls_number_parameters 199
_refine_ls_number_reflns 3882
_refine_ls_number_restraints 0
_refine_ls_restrained_S_all 1.029
_refine_ls_R_factor_all 0.0804
_refine_ls_R_factor_gt 0.0647
_refine_ls_shift/su_max <0.001
_refine_ls_shift/su_mean 0.000
_refine_ls_structure_factor_coef Fsqd
_refine_ls_weighting_details 'calc w=1/[\s^2^(Fo^2^)+(0.1085P)^2^+0.2927P] where P=(Fo^2^+2Fc^2^)/3'
_refine_ls_weighting_scheme calc
_refine_ls_wR_factor_gt 0.1920
_refine_ls_wR_factor_ref 0.2070
_reflns_number_gt 2947
_reflns_number_total 3882
_reflns_threshold_expression 'I > 2\s(I)'
_cod_data_source_file ci6290.cif
_cod_data_source_block I
_cod_original_sg_symbol_H-M 'P 21/c'
_cod_database_code 2202520
_cod_database_fobs_code 2202520

loop_
_symmetry_equiv_pos_as_xyz
'x, y, z'
'-x, y+1/2, -z+1/2'
'-x, -y, -z'
'x, -y-1/2, z-1/2'

loop_
_atom_site_label
_atom_site_fract_x
_atom_site_fract_y
_atom_site_fract_z
_atom_site_U_iso_or_equiv
_atom_site_adp_type
_atom_site_calc_flag
_atom_site_refinement_flags
_atom_site_occupancy
_atom_site_disorder_assembly
_atom_site_disorder_group
_atom_site_type_symbol
O1 1.0899(2) -0.28223(17) 0.12160(5) 0.0710(4) Uani d . 1 . . O
O5 1.1013(3) -0.3692(2) 0.21334(7) 0.0920(5) Uani d . 1 . . O
O12 0.6501(3) 0.6845(2) 0.07862(8) 0.1030(6) Uani d . 1 . . O
N2 1.0321(2) -0.1456(2) 0.09022(6) 0.0663(4) Uani d . 1 . . N
N3 0.96458(18) -0.04592(18) 0.12767(5) 0.0532(3) Uani d . 1 . . N
C4 0.9747(3) -0.1044(2) 0.18094(7) 0.0635(5) Uani d . 1 . . C
H4 0.9343 -0.0507 0.2129 0.076 Uiso calc R 1 . . H
C5 1.0569(3) -0.2603(2) 0.17958(7) 0.0669(5) Uani d . 1 . . C
C6 0.8936(2) 0.1122(2) 0.10736(7) 0.0526(4) Uani d . 1 . . C
C7 0.8591(3) 0.1319(3) 0.04943(7) 0.0637(4) Uani d . 1 . . C
H7 0.8762 0.0429 0.0246 0.076 Uiso calc R 1 . . H
C8 0.7994(3) 0.2846(3) 0.02917(8) 0.0665(5) Uani d . 1 . . C
H8 0.7788 0.2998 -0.0098 0.080 Uiso calc R 1 . . H
C9 0.7695(2) 0.4169(2) 0.06597(8) 0.0610(4) Uani d . 1 . . C
C10 0.7979(3) 0.3902(3) 0.12435(9) 0.0676(5) Uani d . 1 . . C
H10 0.7735 0.4765 0.1495 0.081 Uiso calc R 1 . . H
C11 0.8612(3) 0.2387(3) 0.14551(8) 0.0639(4) Uani d . 1 . . C
H11 0.8815 0.2224 0.1844 0.077 Uiso calc R 1 . . H
C12 0.7033(3) 0.5842(3) 0.04496(10) 0.0703(5) Uani d . 1 . . C
C13 0.7037(3) 0.6208(3) -0.01619(10) 0.0734(5) Uani d . 1 . . C
H13 0.7488 0.5400 -0.0401 0.088 Uiso calc R 1 . . H
C14 0.6428(3) 0.7635(3) -0.03895(10) 0.0706(5) Uani d . 1 . . C
H14 0.6031 0.8421 -0.0133 0.085 Uiso calc R 1 . . H
C15 0.6292(2) 0.8152(3) -0.09884(9) 0.0639(4) Uani d . 1 . . C
C16 0.6753(3) 0.7086(3) -0.14187(10) 0.0748(5) Uani d . 1 . . C
H16 0.7176 0.6013 -0.1329 0.090 Uiso calc R 1 . . H
C17 0.6597(3) 0.7578(4) -0.19761(12) 0.0902(7) Uani d . 1 . . C
H17 0.6911 0.6837 -0.2260 0.108 Uiso calc R 1 . . H
C18 0.5979(4) 0.9164(4) -0.21212(12) 0.0979(8) Uani d . 1 . . C
H18 0.5879 0.9497 -0.2500 0.117 Uiso calc R 1 . . H
C19 0.5512(3) 1.0249(3) -0.16961(13) 0.0891(7) Uani d . 1 . . C
H19 0.5095 1.1321 -0.1789 0.107 Uiso calc R 1 . . H
C20 0.5661(3) 0.9754(3) -0.11373(11) 0.0747(5) Uani d . 1 . . C
H20 0.5337 1.0493 -0.0854 0.090 Uiso calc R 1 . . H

loop_
_atom_site_aniso_label
_atom_site_aniso_U_11
_atom_site_aniso_U_22
_atom_site_aniso_U_33
_atom_site_aniso_U_12
_atom_site_aniso_U_13
_atom_site_aniso_U_23
O1 0.1054(10) 0.0560(7) 0.0524(7) 0.0090(7) 0.0119(6) 0.0002(5)
O5 0.1522(16) 0.0670(9) 0.0569(8) 0.0109(9) 0.0073(8) 0.0112(7)
O12 0.1371(16) 0.0823(11) 0.0887(12) 0.0340(11) -0.0019(10) -0.0103(9)
N2 0.0957(11) 0.0580(8) 0.0460(7) 0.0101(8) 0.0114(7) -0.0013(6)
N3 0.0623(7) 0.0552(7) 0.0423(6) -0.0028(6) 0.0068(5) -0.0037(5)
C4 0.0877(12) 0.0617(10) 0.0418(7) -0.0022(8) 0.0104(7) -0.0018(7)
C5 0.0963(13) 0.0581(10) 0.0466(8) -0.0061(9) 0.0061(8) 0.0005(7)
C6 0.0533(8) 0.0557(9) 0.0489(8) -0.0022(6) 0.0041(6) -0.0017(6)
C7 0.0766(11) 0.0660(10) 0.0490(8) 0.0088(8) 0.0065(7) -0.0059(7)
C8 0.0759(11) 0.0707(12) 0.0529(9) 0.0105(9) 0.0030(8) 0.0005(8)
C9 0.0547(9) 0.0607(10) 0.0672(10) 0.0003(7) -0.0022(7) -0.0021(8)
C10 0.0775(11) 0.0591(10) 0.0654(10) 0.0026(8) -0.0033(8) -0.0145(8)
C11 0.0773(11) 0.0635(10) 0.0504(8) 0.0003(8) -0.0012(7) -0.0089(7)
C12 0.0687(11) 0.0608(10) 0.0803(13) 0.0071(8) -0.0056(9) -0.0103(9)
C13 0.0706(11) 0.0627(11) 0.0861(14) 0.0099(9) -0.0031(9) -0.0030(10)
C14 0.0640(10) 0.0610(10) 0.0863(13) 0.0028(8) -0.0022(9) -0.0087(9)
C15 0.0525(8) 0.0622(10) 0.0768(12) -0.0043(7) 0.0024(7) -0.0035(9)
C16 0.0714(11) 0.0664(12) 0.0867(14) 0.0072(9) 0.0040(10) -0.0025(10)
C17 0.0927(16) 0.0940(17) 0.0852(15) 0.0093(13) 0.0179(12) -0.0113(13)
C18 0.1018(18) 0.107(2) 0.0853(16) 0.0041(15) 0.0124(13) 0.0178(15)
C19 0.0863(15) 0.0722(14) 0.1088(19) 0.0076(11) 0.0058(13) 0.0163(13)
C20 0.0707(11) 0.0624(11) 0.0911(14) 0.0011(9) 0.0053(10) -0.0060(10)

loop_
_atom_type_symbol
_atom_type_description
_atom_type_scat_dispersion_real
_atom_type_scat_dispersion_imag
_atom_type_scat_source
C C 0.0033 0.0016 'International Tables Vol C Tables 4.2.6.8 and 6.1.1.4'
H H 0.0000 0.0000 'International Tables Vol C Tables 4.2.6.8 and 6.1.1.4'
N N 0.0061 0.0033 'International Tables Vol C Tables 4.2.6.8 and 6.1.1.4'
O O 0.0106 0.0060 'International Tables Vol C Tables 4.2.6.8 and 6.1.1.4'

loop_
_geom_angle_atom_site_label_1
_geom_angle_atom_site_label_2
_geom_angle_atom_site_label_3
_geom_angle
N2 O1 C5 110.85(14)
N3 N2 O1 103.91(13)
N2 N3 C4 114.66(15)
N2 N3 C6 117.16(13)
C4 N3 C6 128.16(14)
N3 C4 C5 107.00(15)
N3 C4 H4 126.5
C5 C4 H4 126.5
O5 C5 C4 137.07(18)
O5 C5 O1 119.35(18)
C4 C5 O1 103.58(15)
C11 C6 C7 121.92(17)
C11 C6 N3 119.71(15)
C7 C6 N3 118.37(15)
C8 C7 C6 119.04(17)
C8 C7 H7 120.5
C6 C7 H7 120.5
C7 C8 C9 120.87(17)
C7 C8 H8 119.6
C9 C8 H8 119.6
C8 C9 C10 118.57(18)
C8 C9 C12 121.89(17)
C10 C9 C12 119.51(18)
C11 C10 C9 121.43(17)
C11 C10 H10 119.3
C9 C10 H10 119.3
C6 C11 C10 118.07(17)
C6 C11 H11 121.0
C10 C11 H11 121.0
O12 C12 C13 122.1(2)
O12 C12 C9 119.1(2)
C13 C12 C9 118.84(18)
C14 C13 C12 123.1(2)
C14 C13 H13 118.4
C12 C13 H13 118.4
C13 C14 C15 129.3(2)
C13 C14 H14 115.3
C15 C14 H14 115.3
C16 C15 C20 118.1(2)
C16 C15 C14 121.76(19)
C20 C15 C14 120.15(19)
C17 C16 C15 121.1(2)
C17 C16 H16 119.4
C15 C16 H16 119.4
C16 C17 C18 120.6(2)
C16 C17 H17 119.7
C18 C17 H17 119.7
C17 C18 C19 119.1(3)
C17 C18 H18 120.5
C19 C18 H18 120.5
C20 C19 C18 120.4(2)
C20 C19 H19 119.8
C18 C19 H19 119.8
C19 C20 C15 120.8(2)
C19 C20 H20 119.6
C15 C20 H20 119.6

loop_
_geom_bond_atom_site_label_1
_geom_bond_atom_site_label_2
_geom_bond_site_symmetry_2
_geom_bond_distance
_geom_bond_publ_flag
O1 N2 . 1.371(2) ?
O1 C5 . 1.411(2) ?
O5 C5 . 1.210(2) ?
O12 C12 . 1.207(3) ?
N2 N3 . 1.308(2) ?
N3 C4 . 1.336(2) ?
N3 C6 . 1.437(2) ?
C4 C5 . 1.386(3) ?
C4 H4 . 0.93 ?
C6 C11 . 1.378(2) ?
C6 C7 . 1.384(2) ?
C7 C8 . 1.371(3) ?
C7 H7 . 0.93 ?
C8 C9 . 1.387(3) ?
C8 H8 . 0.93 ?
C9 C10 . 1.396(3) ?
C9 C12 . 1.495(3) ?
C10 C11 . 1.378(3) ?
C10 H10 . 0.93 ?
C11 H11 . 0.93 ?
C12 C13 . 1.469(3) ?
C13 C14 . 1.325(3) ?
C13 H13 . 0.93 ?
C14 C15 . 1.467(3) ?
C14 H14 . 0.93 ?
C15 C16 . 1.379(3) ?
C15 C20 . 1.396(3) ?
C16 C17 . 1.368(4) ?
C16 H16 . 0.93 ?
C17 C18 . 1.380(4) ?
C17 H17 . 0.93 ?
C18 C19 . 1.380(4) ?
C18 H18 . 0.93 ?
C19 C20 . 1.372(4) ?
C19 H19 . 0.93 ?
C20 H20 . 0.93 ?

loop_
_geom_hbond_atom_site_label_D
_geom_hbond_atom_site_label_H
_geom_hbond_atom_site_label_A
_geom_hbond_site_symmetry_A
_geom_hbond_distance_DH
_geom_hbond_distance_HA
_geom_hbond_distance_DA
_geom_hbond_angle_DHA
_geom_hbond_publ_flag
C4 H4 O5 2_755 0.93 2.28 3.187(2) 164 yes
C11 H11 O5 2_755 0.93 2.51 3.429(3) 169 yes
C20 H20 O12 3_675 0.93 2.54 3.285(3) 137 yes

loop_
_geom_torsion_atom_site_label_1
_geom_torsion_atom_site_label_2
_geom_torsion_atom_site_label_3
_geom_torsion_atom_site_label_4
_geom_torsion
C5 O1 N2 N3 -0.8(2)
O1 N2 N3 C4 0.7(2)
O1 N2 N3 C6 179.20(13)
N2 N3 C4 C5 -0.3(2)
C6 N3 C4 C5 -178.63(16)
N3 C4 C5 O5 179.8(3)
N3 C4 C5 O1 -0.2(2)
N2 O1 C5 O5 -179.41(19)
N2 O1 C5 C4 0.6(2)
N2 N3 C6 C11 -164.01(17)
C4 N3 C6 C11 14.3(3)
N2 N3 C6 C7 16.2(2)
C4 N3 C6 C7 -165.45(18)
C11 C6 C7 C8 3.4(3)
N3 C6 C7 C8 -176.89(16)
C6 C7 C8 C9 -1.6(3)
C7 C8 C9 C10 -1.3(3)
C7 C8 C9 C12 -179.60(18)
C8 C9 C10 C11 2.7(3)
C12 C9 C10 C11 -179.03(18)
C7 C6 C11 C10 -2.1(3)
N3 C6 C11 C10 178.19(16)
C9 C10 C11 C6 -1.0(3)
C8 C9 C12 O12 167.1(2)
C10 C9 C12 O12 -11.2(3)
C8 C9 C12 C13 -12.4(3)
C10 C9 C12 C13 169.35(18)
O12 C12 C13 C14 -1.5(4)
C9 C12 C13 C14 177.95(19)
C12 C13 C14 C15 -177.77(19)
C13 C14 C15 C16 3.1(3)
C13 C14 C15 C20 -177.7(2)
C20 C15 C16 C17 0.0(3)
C14 C15 C16 C17 179.2(2)
C15 C16 C17 C18 0.3(4)
C16 C17 C18 C19 -0.2(4)
C17 C18 C19 C20 0.0(4)
C18 C19 C20 C15 0.3(4)
C16 C15 C20 C19 -0.3(3)
C14 C15 C20 C19 -179.5(2)

loop_
_cod_related_entry_id
_cod_related_entry_database
_cod_related_entry_code
1 ChemSpider 30654707
